data_1514223
loop_
_publ_author_name
'Li, Xu-Yang'
'Yang, Yuan-Feng'
'Peng, Xing-Rong'
'Li, Ming-Ming'
'Li, Liang-Qun'
'Deng, Xu'
'Qin, Hong-Bo'
'Liu, Jie-Qing'
'Qiu, Ming-Hua'

_publ_section_title
;
 One-step semisynthesis method of spirocurcasone and pyracurcasone from
 curcusones a and B.
;
_journal_issue 8
_journal_name_full 'Organic letters'
_journal_page_first 2196
_journal_page_last 2199
_journal_paper_doi 10.1021/ol500692j
_journal_volume 16
_journal_year 2014
_chemical_absolute_configuration ad
_chemical_formula_moiety 'C20 H24 O2'
_chemical_formula_sum 'C20 H24 O2'
_chemical_formula_weight 296.39
_chemical_name_systematic
; 
 ? 
;
_space_group_IT_number 19
_symmetry_cell_setting orthorhombic
_symmetry_space_group_name_Hall 'P 2ac 2ab'
_symmetry_space_group_name_H-M 'P 21 21 21'
_atom_sites_solution_hydrogens geom
_atom_sites_solution_primary direct
_atom_sites_solution_secondary difmap
_audit_creation_method SHELXL-97
_cell_angle_alpha 90.00
_cell_angle_beta 90.00
_cell_angle_gamma 90.00
_cell_formula_units_Z 4
_cell_length_a 10.1035(4)
_cell_length_b 10.4542(5)
_cell_length_c 15.8794(7)
_cell_measurement_reflns_used 9873
_cell_measurement_temperature 100(2)
_cell_measurement_theta_max 69.14
_cell_measurement_theta_min 2.78
_cell_volume 1677.25(13)
_computing_cell_refinement 'Bruker SAINT'
_computing_data_collection 'Bruker APEX2'
_computing_data_reduction 'Bruker SAINT'
_computing_molecular_graphics 'Bruker SHELXTL'
_computing_publication_material 'Bruker SHELXTL'
_computing_structure_refinement 'SHELXL-97 (Sheldrick, 2008)'
_computing_structure_solution 'SHELXS-97 (Sheldrick, 2008)'
_diffrn_ambient_temperature 100(2)
_diffrn_measured_fraction_theta_full 0.987
_diffrn_measured_fraction_theta_max 0.988
_diffrn_measurement_device_type 'Bruker APEX-II CCD'
_diffrn_measurement_method '\f and \w scans'
_diffrn_radiation_monochromator graphite
_diffrn_radiation_source 'fine-focus sealed tube'
_diffrn_radiation_type CuK\a
_diffrn_radiation_wavelength 1.54178
_diffrn_reflns_av_R_equivalents 0.0448
_diffrn_reflns_av_sigmaI/netI 0.0385
_diffrn_reflns_limit_h_max 11
_diffrn_reflns_limit_h_min -12
_diffrn_reflns_limit_k_max 12
_diffrn_reflns_limit_k_min -12
_diffrn_reflns_limit_l_max 19
_diffrn_reflns_limit_l_min -18
_diffrn_reflns_number 14690
_diffrn_reflns_theta_full 69.27
_diffrn_reflns_theta_max 69.27
_diffrn_reflns_theta_min 5.06
_exptl_absorpt_coefficient_mu 0.578
_exptl_absorpt_correction_T_max 0.8458
_exptl_absorpt_correction_T_min 0.5691
_exptl_absorpt_correction_type multi-scan
_exptl_absorpt_process_details sadabs
_exptl_crystal_colour yellow
_exptl_crystal_density_diffrn 1.174
_exptl_crystal_density_method 'not measured'
_exptl_crystal_description prism
_exptl_crystal_F_000 640
_exptl_crystal_size_max 1.10
_exptl_crystal_size_mid 0.45
_exptl_crystal_size_min 0.30
_refine_diff_density_max 0.233
_refine_diff_density_min -0.299
_refine_diff_density_rms 0.073
_refine_ls_abs_structure_details 'Flack H D (1983), Acta Cryst. A39, 876-881'
_refine_ls_abs_structure_Flack 0.0(3)
_refine_ls_extinction_method none
_refine_ls_goodness_of_fit_ref 1.154
_refine_ls_hydrogen_treatment constr
_refine_ls_matrix_type full
_refine_ls_number_parameters 202
_refine_ls_number_reflns 3038
_refine_ls_number_restraints 0
_refine_ls_restrained_S_all 1.154
_refine_ls_R_factor_all 0.0428
_refine_ls_R_factor_gt 0.0428
_refine_ls_shift/su_max 0.000
_refine_ls_shift/su_mean 0.000
_refine_ls_structure_factor_coef Fsqd
_refine_ls_weighting_details 'calc w=1/[\s^2^(Fo^2^)+(0.0760P)^2^+0.2440P] where P=(Fo^2^+2Fc^2^)/3'
_refine_ls_weighting_scheme calc
_refine_ls_wR_factor_gt 0.1179
_refine_ls_wR_factor_ref 0.1179
_reflns_number_gt 3031
_reflns_number_total 3038
_reflns_threshold_expression >2sigma(I)
_cod_data_source_file ol500692j_si_003.cif
_cod_data_source_block cu_khj0_0m
_cod_depositor_comments
;
The following automatic conversions were performed:

'_symmetry_cell_setting' value 'Orthorhombic' changed to
'orthorhombic' according to
/usr/data/users/saulius/automatic-downloads/rss-feeds/ACS/lib/dictionaries/cif_core.dic
dictionary named 'cif_core.dic' version 2.4.2 from 2011-04-26.

Automatic conversion script
Id: cif_fix_values 2281 2013-09-26 08:29:07Z andrius 

 Adding full bibliography for
 ./tmp-cod-update-bibliographies-8800/cifs/1514223.cif.
;
_cod_database_code 1514223

loop_
_symmetry_equiv_pos_as_xyz
'x, y, z'
'x+1/2, -y+1/2, -z'
'-x, y+1/2, -z+1/2'
'-x+1/2, -y, z+1/2'

loop_
_atom_site_label
_atom_site_type_symbol
_atom_site_fract_x
_atom_site_fract_y
_atom_site_fract_z
_atom_site_U_iso_or_equiv
_atom_site_adp_type
_atom_site_occupancy
_atom_site_symmetry_multiplicity
_atom_site_calc_flag
_atom_site_refinement_flags
O1 O 0.12747(13) 0.36871(13) 0.11176(7) 0.0363(3) Uani 1 1 d .
O5 O 0.46105(12) 0.04296(13) 0.31177(9) 0.0373(3) Uani 1 1 d .
C16 C -0.08974(19) 0.10192(18) 0.53923(12) 0.0333(4) Uani 1 1 d .
H16A H -0.0860 0.0584 0.5917 0.040 Uiso 1 1 calc R
H16B H -0.1597 0.0845 0.5009 0.040 Uiso 1 1 calc R
C15 C 0.00289(17) 0.18723(17) 0.51944(10) 0.0271(3) Uani 1 1 d .
C14 C -0.00207(15) 0.25811(16) 0.43622(10) 0.0240(3) Uani 1 1 d .
H14 H -0.0837 0.2290 0.4061 0.029 Uiso 1 1 calc R
C8 C 0.11761(15) 0.22550(14) 0.37885(9) 0.0219(3) Uani 1 1 d .
H8 H 0.1999 0.2550 0.4079 0.026 Uiso 1 1 calc R
C9 C 0.10762(15) 0.29679(14) 0.29356(9) 0.0223(3) Uani 1 1 d .
H9 H 0.0238 0.2688 0.2655 0.027 Uiso 1 1 calc R
C10 C 0.21986(15) 0.26850(14) 0.23448(9) 0.0221(3) Uani 1 1 d .
C1 C 0.22272(17) 0.32384(16) 0.14786(10) 0.0263(4) Uani 1 1 d .
C2 C 0.35881(17) 0.30221(16) 0.11088(10) 0.0287(4) Uani 1 1 d .
H2 H 0.4104 0.3835 0.1156 0.034 Uiso 1 1 calc R
C19 C 0.3538(2) 0.2633(2) 0.01840(11) 0.0396(4) Uani 1 1 d .
H19A H 0.3110 0.1795 0.0133 0.059 Uiso 1 1 calc R
H19B H 0.4440 0.2584 -0.0040 0.059 Uiso 1 1 calc R
H19C H 0.3032 0.3269 -0.0135 0.059 Uiso 1 1 calc R
C17 C 0.11510(18) 0.2171(2) 0.57866(11) 0.0366(4) Uani 1 1 d .
H17A H 0.1074 0.1638 0.6292 0.055 Uiso 1 1 calc R
H17B H 0.1114 0.3076 0.5947 0.055 Uiso 1 1 calc R
H17C H 0.1996 0.1994 0.5507 0.055 Uiso 1 1 calc R
C13 C -0.01470(17) 0.40312(17) 0.44903(10) 0.0282(4) Uani 1 1 d .
H13A H 0.0628 0.4347 0.4810 0.034 Uiso 1 1 calc R
H13B H -0.0951 0.4216 0.4825 0.034 Uiso 1 1 calc R
C12 C -0.02295(19) 0.47350(16) 0.36426(10) 0.0304(4) Uani 1 1 d .
H12A H -0.1049 0.4482 0.3343 0.036 Uiso 1 1 calc R
H12B H -0.0259 0.5670 0.3740 0.036 Uiso 1 1 calc R
C11 C 0.09603(16) 0.44033(15) 0.31138(10) 0.0263(4) Uani 1 1 d .
C4 C 0.32565(15) 0.19184(15) 0.24223(10) 0.0230(3) Uani 1 1 d .
C3 C 0.42116(17) 0.20279(17) 0.16940(10) 0.0295(4) Uani 1 1 d .
H3A H 0.4311 0.1196 0.1403 0.035 Uiso 1 1 calc R
H3B H 0.5092 0.2316 0.1891 0.035 Uiso 1 1 calc R
C5 C 0.34908(15) 0.08560(15) 0.30295(10) 0.0246(3) Uani 1 1 d .
C6 C 0.23100(16) 0.01966(15) 0.33769(9) 0.0232(3) Uani 1 1 d .
C7 C 0.12681(16) 0.08250(15) 0.36768(9) 0.0227(3) Uani 1 1 d .
H7 H 0.0518 0.0332 0.3834 0.027 Uiso 1 1 calc R
C20 C 0.23737(18) -0.12421(16) 0.33357(10) 0.0290(4) Uani 1 1 d .
H20A H 0.1507 -0.1601 0.3480 0.043 Uiso 1 1 calc R
H20B H 0.3039 -0.1554 0.3735 0.043 Uiso 1 1 calc R
H20C H 0.2617 -0.1507 0.2764 0.043 Uiso 1 1 calc R
C18 C 0.1856(2) 0.52602(16) 0.29014(11) 0.0330(4) Uani 1 1 d .
H18A H 0.1764 0.6122 0.3083 0.040 Uiso 1 1 calc R
H18B H 0.2594 0.5017 0.2567 0.040 Uiso 1 1 calc R

loop_
_atom_site_aniso_label
_atom_site_aniso_U_11
_atom_site_aniso_U_22
_atom_site_aniso_U_33
_atom_site_aniso_U_23
_atom_site_aniso_U_13
_atom_site_aniso_U_12
O1 0.0394(7) 0.0431(7) 0.0264(6) 0.0036(6) -0.0042(5) 0.0107(6)
O5 0.0237(6) 0.0449(7) 0.0433(7) 0.0126(6) 0.0034(6) 0.0078(5)
C16 0.0293(9) 0.0361(9) 0.0344(9) 0.0012(7) 0.0085(7) 0.0046(7)
C15 0.0237(7) 0.0330(8) 0.0247(8) -0.0037(7) 0.0056(6) 0.0075(7)
C14 0.0183(7) 0.0308(8) 0.0230(7) -0.0043(6) -0.0009(6) 0.0015(6)
C8 0.0182(7) 0.0262(7) 0.0214(7) -0.0020(6) -0.0015(6) -0.0001(6)
C9 0.0203(7) 0.0251(8) 0.0213(7) -0.0024(6) -0.0023(6) 0.0012(6)
C10 0.0225(7) 0.0242(7) 0.0195(7) -0.0025(6) -0.0021(6) -0.0029(6)
C1 0.0318(9) 0.0254(7) 0.0216(7) -0.0017(6) -0.0014(7) -0.0007(7)
C2 0.0330(9) 0.0301(8) 0.0229(8) 0.0010(6) 0.0018(7) -0.0055(7)
C19 0.0473(11) 0.0487(10) 0.0229(8) -0.0026(8) 0.0046(8) 0.0014(9)
C17 0.0297(9) 0.0546(11) 0.0254(8) 0.0034(8) -0.0014(7) 0.0036(8)
C13 0.0277(8) 0.0318(8) 0.0252(8) -0.0068(6) 0.0000(6) 0.0076(7)
C12 0.0343(9) 0.0292(8) 0.0276(8) -0.0049(7) -0.0039(7) 0.0096(7)
C11 0.0317(8) 0.0255(8) 0.0216(7) -0.0004(6) -0.0044(6) 0.0059(7)
C4 0.0207(7) 0.0276(7) 0.0207(7) -0.0017(6) -0.0004(6) -0.0044(6)
C3 0.0238(8) 0.0381(9) 0.0265(8) 0.0033(7) 0.0039(6) 0.0003(7)
C5 0.0226(8) 0.0282(8) 0.0229(7) -0.0001(6) 0.0001(6) 0.0042(6)
C6 0.0248(8) 0.0251(8) 0.0197(7) 0.0003(6) 0.0001(6) 0.0006(6)
C7 0.0234(8) 0.0264(7) 0.0184(7) -0.0002(6) -0.0005(6) -0.0025(6)
C20 0.0358(9) 0.0257(8) 0.0255(8) 0.0000(6) 0.0083(7) 0.0049(7)
C18 0.0450(10) 0.0252(8) 0.0289(8) -0.0009(6) -0.0026(7) 0.0023(7)

loop_
_atom_type_symbol
_atom_type_description
_atom_type_scat_dispersion_real
_atom_type_scat_dispersion_imag
_atom_type_scat_source
C C 0.0181 0.0091 'International Tables Vol C Tables 4.2.6.8 and 6.1.1.4'
H H 0.0000 0.0000 'International Tables Vol C Tables 4.2.6.8 and 6.1.1.4'
O O 0.0492 0.0322 'International Tables Vol C Tables 4.2.6.8 and 6.1.1.4'

loop_
_geom_angle_atom_site_label_1
_geom_angle_atom_site_label_2
_geom_angle_atom_site_label_3
_geom_angle
C15 C16 H16A 120.0
C15 C16 H16B 120.0
H16A C16 H16B 120.0
C16 C15 C17 121.42(17)
C16 C15 C14 120.69(16)
C17 C15 C14 117.89(15)
C15 C14 C13 111.72(13)
C15 C14 C8 112.25(12)
C13 C14 C8 111.07(14)
C15 C14 H14 107.2
C13 C14 H14 107.2
C8 C14 H14 107.2
C7 C8 C9 112.21(12)
C7 C8 C14 109.56(13)
C9 C8 C14 110.90(12)
C7 C8 H8 108.0
C9 C8 H8 108.0
C14 C8 H8 108.0
C10 C9 C11 111.49(13)
C10 C9 C8 113.73(12)
C11 C9 C8 108.35(12)
C10 C9 H9 107.7
C11 C9 H9 107.7
C8 C9 H9 107.7
C4 C10 C1 107.50(14)
C4 C10 C9 131.47(14)
C1 C10 C9 120.95(13)
O1 C1 C10 124.71(16)
O1 C1 C2 126.51(15)
C10 C1 C2 108.52(14)
C1 C2 C19 112.58(15)
C1 C2 C3 103.89(13)
C19 C2 C3 114.67(15)
C1 C2 H2 108.5
C19 C2 H2 108.5
C3 C2 H2 108.5
C2 C19 H19A 109.5
C2 C19 H19B 109.5
H19A C19 H19B 109.5
C2 C19 H19C 109.5
H19A C19 H19C 109.5
H19B C19 H19C 109.5
C15 C17 H17A 109.5
C15 C17 H17B 109.5
H17A C17 H17B 109.5
C15 C17 H17C 109.5
H17A C17 H17C 109.5
H17B C17 H17C 109.5
C14 C13 C12 111.19(13)
C14 C13 H13A 109.4
C12 C13 H13A 109.4
C14 C13 H13B 109.4
C12 C13 H13B 109.4
H13A C13 H13B 108.0
C11 C12 C13 109.56(13)
C11 C12 H12A 109.8
C13 C12 H12A 109.8
C11 C12 H12B 109.8
C13 C12 H12B 109.8
H12A C12 H12B 108.2
C18 C11 C12 122.30(15)
C18 C11 C9 124.50(15)
C12 C11 C9 112.92(14)
C10 C4 C5 129.15(14)
C10 C4 C3 113.17(14)
C5 C4 C3 116.77(14)
C4 C3 C2 104.68(14)
C4 C3 H3A 110.8
C2 C3 H3A 110.8
C4 C3 H3B 110.8
C2 C3 H3B 110.8
H3A C3 H3B 108.9
O5 C5 C6 122.09(14)
O5 C5 C4 119.50(15)
C6 C5 C4 117.33(13)
C7 C6 C5 122.70(14)
C7 C6 C20 122.87(15)
C5 C6 C20 114.40(14)
C6 C7 C8 125.51(14)
C6 C7 H7 117.2
C8 C7 H7 117.2
C6 C20 H20A 109.5
C6 C20 H20B 109.5
H20A C20 H20B 109.5
C6 C20 H20C 109.5
H20A C20 H20C 109.5
H20B C20 H20C 109.5
C11 C18 H18A 120.0
C11 C18 H18B 120.0
H18A C18 H18B 120.0

loop_
_geom_bond_atom_site_label_1
_geom_bond_atom_site_label_2
_geom_bond_distance
O1 C1 1.214(2)
O5 C5 1.224(2)
C16 C15 1.330(3)
C16 H16A 0.9500
C16 H16B 0.9500
C15 C17 1.506(3)
C15 C14 1.516(2)
C14 C13 1.535(2)
C14 C8 1.552(2)
C14 H14 1.0000
C8 C7 1.508(2)
C8 C9 1.549(2)
C8 H8 1.0000
C9 C10 1.501(2)
C9 C11 1.532(2)
C9 H9 1.0000
C10 C4 1.342(2)
C10 C1 1.492(2)
C1 C2 1.512(2)
C2 C19 1.525(2)
C2 C3 1.530(2)
C2 H2 1.0000
C19 H19A 0.9800
C19 H19B 0.9800
C19 H19C 0.9800
C17 H17A 0.9800
C17 H17B 0.9800
C17 H17C 0.9800
C13 C12 1.536(2)
C13 H13A 0.9900
C13 H13B 0.9900
C12 C11 1.507(2)
C12 H12A 0.9900
C12 H12B 0.9900
C11 C18 1.318(3)
C4 C5 1.490(2)
C4 C3 1.511(2)
C3 H3A 0.9900
C3 H3B 0.9900
C5 C6 1.484(2)
C6 C7 1.329(2)
C6 C20 1.507(2)
C7 H7 0.9500
C20 H20A 0.9800
C20 H20B 0.9800
C20 H20C 0.9800
C18 H18A 0.9500
C18 H18B 0.9500

loop_
_geom_torsion_atom_site_label_1
_geom_torsion_atom_site_label_2
_geom_torsion_atom_site_label_3
_geom_torsion_atom_site_label_4
_geom_torsion
C16 C15 C14 C13 118.69(17)
C17 C15 C14 C13 -60.98(19)
C16 C15 C14 C8 -115.79(17)
C17 C15 C14 C8 64.55(19)
C15 C14 C8 C7 54.15(17)
C13 C14 C8 C7 -179.97(12)
C15 C14 C8 C9 178.56(13)
C13 C14 C8 C9 -55.56(17)
C7 C8 C9 C10 -56.53(16)
C14 C8 C9 C10 -179.42(13)
C7 C8 C9 C11 178.91(13)
C14 C8 C9 C11 56.02(16)
C11 C9 C10 C4 123.68(18)
C8 C9 C10 C4 0.8(2)
C11 C9 C10 C1 -60.22(18)
C8 C9 C10 C1 176.92(13)
C4 C10 C1 O1 159.47(17)
C9 C10 C1 O1 -17.5(2)
C4 C10 C1 C2 -14.98(17)
C9 C10 C1 C2 168.09(13)
O1 C1 C2 C19 -35.2(2)
C10 C1 C2 C19 139.08(15)
O1 C1 C2 C3 -159.88(17)
C10 C1 C2 C3 14.44(16)
C15 C14 C13 C12 -178.64(13)
C8 C14 C13 C12 55.18(18)
C14 C13 C12 C11 -56.23(19)
C13 C12 C11 C18 -114.78(18)
C13 C12 C11 C9 59.40(17)
C10 C9 C11 C18 -11.1(2)
C8 C9 C11 C18 114.78(17)
C10 C9 C11 C12 174.88(13)
C8 C9 C11 C12 -59.24(16)
C1 C10 C4 C5 -159.46(15)
C9 C10 C4 C5 17.0(3)
C1 C10 C4 C3 9.15(18)
C9 C10 C4 C3 -174.36(15)
C10 C4 C3 C2 0.02(18)
C5 C4 C3 C2 170.14(13)
C1 C2 C3 C4 -8.90(17)
C19 C2 C3 C4 -132.18(16)
C10 C4 C5 O5 -165.52(16)
C3 C4 C5 O5 26.2(2)
C10 C4 C5 C6 26.1(2)
C3 C4 C5 C6 -142.17(15)
O5 C5 C6 C7 145.01(17)
C4 C5 C6 C7 -46.9(2)
O5 C5 C6 C20 -36.8(2)
C4 C5 C6 C20 131.23(15)
C5 C6 C7 C8 -6.3(2)
C20 C6 C7 C8 175.73(15)
C9 C8 C7 C6 71.16(19)
C14 C8 C7 C6 -165.20(14)
